data_4519088
loop_
_publ_author_name
'Zhou, Pan-Ke'
'Zong, Lu-Lu'
'Song, Kai-Yue'
'Yang, Zhen-Cong'
'Li, Hao-Hong'
'Chen, Zhi-Rong'

_publ_section_title
;
 Embedding Azobenzol-Decorated Tetraphenylethylene into the Polymer Matrix
 to Implement a Ternary Memory Device with High Working
 Temperature/Humidity.
;
_journal_issue 42
_journal_name_full 'ACS applied materials &amp; interfaces'
_journal_page_first 50350
_journal_page_last 50357
_journal_paper_doi 10.1021/acsami.1c14686
_journal_volume 13
_journal_year 2021
_chemical_formula_moiety '0.5(C32 H24 N2)'
_chemical_formula_sum 'C16 H12 N'
_chemical_formula_weight 218.27
_space_group_crystal_system monoclinic
_space_group_IT_number 15
_space_group_name_Hall '-C 2yc'
_space_group_name_H-M_alt 'C 1 2/c 1'
_atom_sites_solution_hydrogens geom
_atom_sites_solution_primary dual
_audit_creation_date 2021-09-23
_audit_creation_method
;
Olex2 1.3
(compiled 2020.11.12 svn.r5f609507 for OlexSys, GUI svn.r6272)
;
_cell_angle_alpha 90
_cell_angle_beta 121.647(4)
_cell_angle_gamma 90
_cell_formula_units_Z 32
_cell_length_a 54.739(9)
_cell_length_b 5.6219(8)
_cell_length_c 36.439(6)
_cell_measurement_reflns_used 4154
_cell_measurement_temperature 150
_cell_measurement_theta_max 24.290
_cell_measurement_theta_min 2.266
_cell_volume 9546(3)
_computing_cell_refinement 'SAINT V8.38A (Bruker, 2018)'
_computing_data_reduction 'SAINT V8.38A (Bruker, 2018)'
_computing_molecular_graphics 'Olex2 1.3 (Dolomanov et al., 2009)'
_computing_publication_material 'Olex2 1.3 (Dolomanov et al., 2009)'
_computing_structure_refinement 'SHELXL 2018/3 (Sheldrick, 2015)'
_computing_structure_solution 'SHELXT 2018/2 (Sheldrick, 2018)'
_diffrn_ambient_temperature 150
_diffrn_detector 'CCD area detector'
_diffrn_detector_area_resol_mean 7.9
_diffrn_detector_type 'Bruker SMART CCD 1K area detector'
_diffrn_measured_fraction_theta_full 0.995
_diffrn_measured_fraction_theta_max 0.995
_diffrn_measurement_device 'three-circle diffractometer'
_diffrn_measurement_device_type 'Bruker APEX-II CCD'
_diffrn_measurement_method 'phi and omega scans'
_diffrn_radiation_monochromator graphite
_diffrn_radiation_probe x-ray
_diffrn_radiation_type MoK\a
_diffrn_radiation_wavelength 0.71073
_diffrn_reflns_av_R_equivalents 0.1202
_diffrn_reflns_av_unetI/netI 0.1025
_diffrn_reflns_Laue_measured_fraction_full 0.995
_diffrn_reflns_Laue_measured_fraction_max 0.995
_diffrn_reflns_limit_h_max 64
_diffrn_reflns_limit_h_min -64
_diffrn_reflns_limit_k_max 6
_diffrn_reflns_limit_k_min -6
_diffrn_reflns_limit_l_max 33
_diffrn_reflns_limit_l_min -43
_diffrn_reflns_number 52740
_diffrn_reflns_point_group_measured_fraction_full 0.995
_diffrn_reflns_point_group_measured_fraction_max 0.995
_diffrn_reflns_theta_full 25.051
_diffrn_reflns_theta_max 25.051
_diffrn_reflns_theta_min 1.921
_diffrn_source 'sealed X-ray tube'
_diffrn_source_current 1.4
_diffrn_source_power 0.07
_diffrn_source_target Mo
_diffrn_source_voltage 50.0
_exptl_absorpt_coefficient_mu 0.071
_exptl_absorpt_correction_T_max 0.7452
_exptl_absorpt_correction_T_min 0.6400
_exptl_absorpt_correction_type multi-scan
_exptl_absorpt_process_details
;
SADABS-2016/2 (Bruker,2016/2) was used for absorption correction.
wR2(int) was 0.0885 before and 0.0670 after correction.
The Ratio of minimum to maximum transmission is 0.8588.
The \l/2 correction factor is Not present.
;
_exptl_crystal_colour 'clear yellowish yellow'
_exptl_crystal_colour_lustre clear
_exptl_crystal_colour_modifier yellowish
_exptl_crystal_colour_primary yellow
_exptl_crystal_density_diffrn 1.215
_exptl_crystal_description needle
_exptl_crystal_F_000 3680
_exptl_crystal_size_max 0.2
_exptl_crystal_size_mid 0.05
_exptl_crystal_size_min 0.05
_refine_diff_density_max 0.900
_refine_diff_density_min -0.865
_refine_diff_density_rms 0.082
_refine_ls_extinction_coef 0.0008(2)
_refine_ls_extinction_expression Fc^*^=kFc[1+0.001xFc^2^\l^3^/sin(2\q)]^-1/4^
_refine_ls_extinction_method 'SHELXL-2018/3 (Sheldrick 2018)'
_refine_ls_goodness_of_fit_ref 1.056
_refine_ls_hydrogen_treatment constr
_refine_ls_matrix_type full
_refine_ls_number_parameters 596
_refine_ls_number_reflns 8426
_refine_ls_number_restraints 60
_refine_ls_restrained_S_all 1.113
_refine_ls_R_factor_all 0.2348
_refine_ls_R_factor_gt 0.1272
_refine_ls_shift/su_max 0.000
_refine_ls_shift/su_mean 0.000
_refine_ls_structure_factor_coef Fsqd
_refine_ls_weighting_details 'w=1/[\s^2^(Fo^2^)+(0.1387P)^2^+60.4828P] where P=(Fo^2^+2Fc^2^)/3'
_refine_ls_weighting_scheme calc
_refine_ls_wR_factor_gt 0.3101
_refine_ls_wR_factor_ref 0.3748
_reflns_Friedel_coverage 0.000
_reflns_number_gt 3986
_reflns_number_total 8426
_reflns_threshold_expression 'I > 2\s(I)'
_cod_data_source_file am1c14686_si_002.cif
_cod_data_source_block c2-c
_cod_database_code 4519088
_shelx_shelxl_version_number 2018/3
_shelx_space_group_comment
;
The symmetry employed for this shelxl refinement is uniquely defined
by the following loop, which should always be used as a source of
symmetry information in preference to the above space-group names.
They are only intended as comments.
;
_shelx_estimated_absorpt_t_max 0.996
_shelx_estimated_absorpt_t_min 0.986
_olex2_refinement_description
;
1. Fixed Uiso
 At 1.2 times of:
  All C(H) groups
2. Restrained distances
 C4-N2
 2.2 with sigma of 0.02
 N1-C7
 2.2 with sigma of 0.02
 C45-C46
 1.35 with sigma of 0.02
 C13-C14
 1.35 with sigma of 0.02
 C14-C21
 1.5 with sigma of 0.02
 C14-C15
 1.5 with sigma of 0.02
3. Uiso/Uaniso restraints and constraints
Uanis(C45) \\sim Ueq, Uanis(C46) \\sim Ueq: with sigma of 0.02 and sigma for
terminal atoms of 0.005
Uanis(C14) \\sim Ueq: with sigma of 0.01 and sigma for terminal atoms of 0.005
Uanis(C20) \\sim Ueq, Uanis(C19) \\sim Ueq, Uanis(C18) \\sim Ueq: with sigma of
0.005 and sigma for terminal atoms of 0.002
Uanis(C20) \\sim Ueq: with sigma of 0.05 and sigma for terminal atoms of 0.01
Uanis(C30) \\sim Ueq, Uanis(C29) \\sim Ueq, Uanis(C28) \\sim Ueq: with sigma of
0.05 and sigma for terminal atoms of 0.02
Uanis(C13) = Uanis(C14)
4.a Aromatic/amide H refined with riding coordinates:
 C1(H1), C2(H2), C3(H3), C5(H5), C6(H6), C8(H8), C9(H9), C11(H11), C12(H12),
 C16(H16), C17(H17), C18(H18), C19(H19), C20(H20), C22(H22), C23(H23), C24(H24),
  C25(H25), C26(H26), C28(H28), C29(H29), C30(H30), C31(H31), C32(H32),
 C33(H33), C34(H34), C35(H35), C37(H37), C38(H38), C40(H40), C41(H41), C43(H43),
  C44(H44), C48(H48), C49(H49), C50(H50), C51(H51), C52(H52), C56(H56),
 C57(H57), C58(H58), C54(H54), C55(H55), C60(H60), C61(H61), C62(H62), C63(H63),
  C64(H64)
4.b Fitted hexagon refined as free rotating group:
 C56(C57,C58,C53,C54,C55)
;
_smtbx_masks_void_probe_radius 1.2
_smtbx_masks_void_truncation_radius 1.2
_olex2_submission_special_instructions 'No special instructions were received'

loop_
_space_group_symop_operation_xyz
'x, y, z'
'-x, y, -z+1/2'
'x+1/2, y+1/2, z'
'-x+1/2, y+1/2, -z+1/2'
'-x, -y, -z'
'x, -y, z-1/2'
'-x+1/2, -y+1/2, -z'
'x+1/2, -y+1/2, z-1/2'

loop_
_atom_site_label
_atom_site_type_symbol
_atom_site_fract_x
_atom_site_fract_y
_atom_site_fract_z
_atom_site_U_iso_or_equiv
_atom_site_adp_type
_atom_site_occupancy
_atom_site_site_symmetry_order
_atom_site_calc_flag
_atom_site_refinement_flags_posn
_atom_site_refinement_flags_adp
_atom_site_refinement_flags_occupancy
_atom_site_disorder_assembly
_atom_site_disorder_group
C1 C 0.80375(13) 0.1788(12) 0.7766(2) 0.0468(16) Uani 1 1 d . . . . .
H1 H 0.820528 0.164315 0.804497 0.056 Uiso 1 1 calc R U . . .
C2 C 0.79675(13) 0.0029(12) 0.7457(2) 0.0521(17) Uani 1 1 d . . . . .
H2 H 0.808779 -0.132582 0.752795 0.063 Uiso 1 1 calc R U . . .
C3 C 0.77266(14) 0.0227(13) 0.7051(2) 0.0531(18) Uani 1 1 d . . . . .
H3 H 0.767976 -0.096976 0.684053 0.064 Uiso 1 1 calc R U . . .
C4 C 0.75550(12) 0.2201(14) 0.6959(2) 0.0530(19) Uani 1 1 d D . . . .
C5 C 0.76191(13) 0.3951(12) 0.7259(2) 0.0516(17) Uani 1 1 d . . . . .
H5 H 0.749748 0.529659 0.718856 0.062 Uiso 1 1 calc R U . . .
C6 C 0.78617(14) 0.3736(13) 0.7665(2) 0.0537(18) Uani 1 1 d . . . . .
H6 H 0.790735 0.493774 0.787449 0.064 Uiso 1 1 calc R U . . .
C7 C 0.69292(15) 0.301(2) 0.5914(2) 0.081(3) Uani 1 1 d D . . . .
C8 C 0.68646(15) 0.1218(15) 0.5621(3) 0.067(2) Uani 1 1 d . . . . .
H8 H 0.698914 -0.011042 0.569468 0.080 Uiso 1 1 calc R U . . .
C9 C 0.66167(14) 0.1357(11) 0.5217(2) 0.0484(16) Uani 1 1 d . . . . .
H9 H 0.657200 0.013017 0.501150 0.058 Uiso 1 1 calc R U . . .
C10 C 0.64329(12) 0.3294(10) 0.51110(18) 0.0370(14) Uani 1 1 d . . . . .
C11 C 0.65116(14) 0.5070(12) 0.5418(2) 0.0508(17) Uani 1 1 d . . . . .
H11 H 0.639053 0.641793 0.535024 0.061 Uiso 1 1 calc R U . . .
C12 C 0.67559(17) 0.4942(16) 0.5813(2) 0.066(2) Uani 1 1 d . . . . .
H12 H 0.680524 0.618732 0.601609 0.080 Uiso 1 1 calc R U . . .
C13 C 0.6155(2) 0.3466(16) 0.4713(3) 0.125(3) Uani 1 1 d D . . . .
C14 C 0.6029(2) 0.3305(15) 0.4352(3) 0.125(3) Uani 1 1 d D U . . .
C15 C 0.62723(13) 0.2682(13) 0.4257(2) 0.0580(19) Uani 1 1 d D . . . .
C16 C 0.64795(12) 0.4219(12) 0.42954(18) 0.0428(16) Uani 1 1 d . . . . .
H16 H 0.652098 0.562172 0.446328 0.051 Uiso 1 1 calc R U . . .
C17 C 0.66265(19) 0.3758(17) 0.4096(3) 0.080(3) Uani 1 1 d . . . . .
H17 H 0.676396 0.487915 0.411966 0.096 Uiso 1 1 calc R U . . .
C18 C 0.6583(3) 0.181(2) 0.3872(3) 0.108(3) Uani 1 1 d . U . . .
H18 H 0.670362 0.146889 0.376236 0.129 Uiso 1 1 calc R U . . .
C19 C 0.6381(2) 0.0353(18) 0.3797(3) 0.096(3) Uani 1 1 d . U . . .
H19 H 0.633982 -0.094237 0.360565 0.115 Uiso 1 1 calc R U . . .
C20 C 0.62138(18) 0.0649(16) 0.4001(3) 0.090(3) Uani 1 1 d . U . . .
H20 H 0.607256 -0.047634 0.396138 0.109 Uiso 1 1 calc R U . . .
C21 C 0.57138(15) 0.3493(14) 0.4006(2) 0.077(3) Uani 1 1 d D . . . .
C22 C 0.56673(16) 0.4902(14) 0.3672(3) 0.068(2) Uani 1 1 d . . . . .
H22 H 0.581781 0.587733 0.369969 0.082 Uiso 1 1 calc R U . . .
C23 C 0.5400(3) 0.4926(18) 0.3289(3) 0.099(3) Uani 1 1 d . . . . .
H23 H 0.536451 0.597206 0.306117 0.119 Uiso 1 1 calc R U . . .
C24 C 0.5191(2) 0.342(2) 0.3247(4) 0.115(5) Uani 1 1 d . . . . .
H24 H 0.501059 0.338020 0.298420 0.138 Uiso 1 1 calc R U . . .
C25 C 0.5238(2) 0.202(2) 0.3567(4) 0.105(4) Uani 1 1 d . . . . .
H25 H 0.509147 0.097388 0.353350 0.126 Uiso 1 1 calc R U . . .
C26 C 0.5490(2) 0.2072(18) 0.3940(3) 0.103(4) Uani 1 1 d . . . . .
H26 H 0.551649 0.108060 0.416881 0.123 Uiso 1 1 calc R U . . .
C27 C 0.58626(16) 0.4231(13) 0.4839(2) 0.0592(19) Uani 1 1 d . . . . .
C28 C 0.5696(2) 0.6215(15) 0.4736(3) 0.097(3) Uani 1 1 d . U . . .
H28 H 0.567538 0.725164 0.451540 0.117 Uiso 1 1 calc R U . . .
C29 C 0.5555(2) 0.6725(19) 0.4958(5) 0.121(6) Uani 1 1 d . U . . .
H29 H 0.544174 0.812088 0.489303 0.146 Uiso 1 1 calc R U . . .
C30 C 0.5583(2) 0.522(2) 0.5262(5) 0.120(5) Uani 1 1 d . U . . .
H30 H 0.548697 0.556232 0.540945 0.144 Uiso 1 1 calc R U . . .
C31 C 0.57400(15) 0.3257(17) 0.5363(2) 0.068(2) Uani 1 1 d . . . . .
H31 H 0.575271 0.220999 0.557723 0.082 Uiso 1 1 calc R U . . .
C32 C 0.58840(12) 0.2748(12) 0.51581(18) 0.0440(16) Uani 1 1 d . . . . .
H32 H 0.599984 0.136052 0.523585 0.053 Uiso 1 1 calc R U . . .
C33 C 0.78917(14) 0.6602(13) 0.5023(2) 0.0560(18) Uani 1 1 d . . . . .
H33 H 0.805678 0.641772 0.530317 0.067 Uiso 1 1 calc R U . . .
C34 C 0.78595(13) 0.8615(13) 0.4783(2) 0.0566(19) Uani 1 1 d . . . . .
H34 H 0.800409 0.980594 0.489749 0.068 Uiso 1 1 calc R U . . .
C35 C 0.76192(13) 0.8896(14) 0.4381(2) 0.0561(19) Uani 1 1 d . . . . .
H35 H 0.759717 1.027667 0.421552 0.067 Uiso 1 1 calc R U . . .
C36 C 0.74098(13) 0.7163(15) 0.4217(2) 0.0565(19) Uani 1 1 d . . . . .
C37 C 0.74434(14) 0.5139(15) 0.4448(2) 0.065(2) Uani 1 1 d . . . . .
H37 H 0.730138 0.392677 0.432967 0.078 Uiso 1 1 calc R U . . .
C38 C 0.76836(15) 0.4868(14) 0.4853(2) 0.063(2) Uani 1 1 d . . . . .
H38 H 0.770575 0.347785 0.501584 0.075 Uiso 1 1 calc R U . . .
C39 C 0.6772(2) 0.802(2) 0.3203(2) 0.096(4) Uani 1 1 d . . . . .
C40 C 0.67626(13) 1.0025(17) 0.2978(2) 0.065(2) Uani 1 1 d . . . . .
H40 H 0.692322 1.106390 0.309468 0.079 Uiso 1 1 calc R U . . .
C41 C 0.65230(13) 1.0524(12) 0.25881(18) 0.0477(17) Uani 1 1 d . . . . .
H41 H 0.652065 1.187985 0.243058 0.057 Uiso 1 1 calc R U . . .
C42 C 0.62836(13) 0.9079(12) 0.2420(2) 0.0533(18) Uani 1 1 d . . . . .
C43 C 0.62969(17) 0.7082(13) 0.2649(3) 0.069(2) Uani 1 1 d . . . . .
H43 H 0.613460 0.606329 0.253436 0.082 Uiso 1 1 calc R U . . .
C44 C 0.6534(3) 0.6532(18) 0.3030(3) 0.094(3) Uani 1 1 d . . . . .
H44 H 0.653773 0.513653 0.318028 0.113 Uiso 1 1 calc R U . . .
C45 C 0.6037(2) 0.9616(14) 0.1979(4) 0.126(5) Uani 1 1 d D U . . .
C46 C 0.5811(2) 1.0100(14) 0.1778(3) 0.129(5) Uani 1 1 d D U . . .
C47 C 0.61388(13) 0.9908(11) 0.15928(19) 0.0448(16) Uani 1 1 d . . . . .
C48 C 0.63228(13) 0.8105(11) 0.16338(18) 0.0465(16) Uani 1 1 d . . . . .
H48 H 0.635231 0.678530 0.181544 0.056 Uiso 1 1 calc R U . . .
C49 C 0.64634(13) 0.8206(12) 0.1414(2) 0.0504(17) Uani 1 1 d . . . . .
H49 H 0.659016 0.695843 0.144534 0.060 Uiso 1 1 calc R U . . .
C50 C 0.64225(14) 1.0083(13) 0.1150(2) 0.0540(18) Uani 1 1 d . . . . .
H50 H 0.651900 1.013616 0.099696 0.065 Uiso 1 1 calc R U . . .
C51 C 0.62430(14) 1.1882(12) 0.1108(2) 0.0527(18) Uani 1 1 d . . . . .
H51 H 0.621651 1.319926 0.092765 0.063 Uiso 1 1 calc R U . . .
C52 C 0.60981(12) 1.1809(12) 0.1327(2) 0.0477(17) Uani 1 1 d . . . . .
H52 H 0.597156 1.306155 0.129411 0.057 Uiso 1 1 calc R U . . .
C56 C 0.54631(16) 1.0018(13) 0.2675(2) 0.136(5) Uani 1 1 d G . . . .
H56 H 0.537437 1.006700 0.283966 0.163 Uiso 1 1 calc R U . . .
C57 C 0.57050(15) 1.1394(11) 0.27965(15) 0.103(4) Uani 1 1 d G . . . .
H57 H 0.578161 1.238233 0.304423 0.124 Uiso 1 1 calc R U . . .
C58 C 0.58348(10) 1.1323(9) 0.25555(17) 0.076(2) Uani 1 1 d G . . . .
H58 H 0.600009 1.226269 0.263854 0.092 Uiso 1 1 calc R U . . .
C53 C 0.57226(10) 0.9876(9) 0.21930(15) 0.0536(18) Uani 1 1 d G . . . .
C54 C 0.54807(10) 0.8501(8) 0.20714(15) 0.063(2) Uani 1 1 d G . . . .
H54 H 0.540409 0.751238 0.182369 0.075 Uiso 1 1 calc R U . . .
C55 C 0.53509(11) 0.8572(11) 0.2312(2) 0.101(3) Uani 1 1 d G . . . .
H55 H 0.518561 0.763198 0.222938 0.122 Uiso 1 1 calc R U . . .
C59 C 0.55666(14) 1.0643(12) 0.13671(19) 0.0515(17) Uani 1 1 d . . . . .
C60 C 0.5413(2) 1.2664(14) 0.1324(3) 0.077(2) Uani 1 1 d . . . . .
H60 H 0.548096 1.371417 0.156233 0.093 Uiso 1 1 calc R U . . .
C61 C 0.5163(2) 1.3209(19) 0.0945(4) 0.099(4) Uani 1 1 d . . . . .
H61 H 0.506136 1.463010 0.091983 0.118 Uiso 1 1 calc R U . . .
C62 C 0.50632(17) 1.166(2) 0.0604(4) 0.110(4) Uani 1 1 d . . . . .
H62 H 0.489154 1.201452 0.033942 0.132 Uiso 1 1 calc R U . . .
C63 C 0.52070(18) 0.9651(19) 0.0644(2) 0.085(3) Uani 1 1 d . . . . .
H63 H 0.513289 0.856746 0.040936 0.102 Uiso 1 1 calc R U . . .
C64 C 0.54619(12) 0.9137(13) 0.10224(19) 0.0501(17) Uani 1 1 d . . . . .
H64 H 0.556468 0.773203 0.104275 0.060 Uiso 1 1 calc R U . . .
N1 N 0.72853(15) 0.1814(13) 0.6421(3) 0.105(3) Uani 1 1 d D . . . .
N2 N 0.71939(19) 0.3426(14) 0.6441(3) 0.115(4) Uani 1 1 d D . . . .
N3 N 0.71469(14) 0.8303(14) 0.3703(3) 0.087(2) Uani 1 1 d . . . . .
N4 N 0.7023(3) 0.6818(14) 0.3694(4) 0.136(4) Uani 1 1 d . . . . .

loop_
_atom_site_aniso_label
_atom_site_aniso_U_11
_atom_site_aniso_U_22
_atom_site_aniso_U_33
_atom_site_aniso_U_23
_atom_site_aniso_U_13
_atom_site_aniso_U_12
C1 0.038(3) 0.057(4) 0.047(4) 0.007(3) 0.024(3) -0.003(3)
C2 0.043(4) 0.049(4) 0.059(4) 0.002(4) 0.023(3) 0.002(3)
C3 0.052(4) 0.060(5) 0.053(4) -0.012(4) 0.032(4) -0.008(4)
C4 0.028(3) 0.070(5) 0.043(4) 0.016(4) 0.006(3) -0.004(3)
C5 0.037(4) 0.049(4) 0.072(5) 0.012(4) 0.030(4) 0.007(3)
C6 0.055(4) 0.051(4) 0.065(5) -0.009(4) 0.039(4) -0.004(4)
C7 0.043(4) 0.146(9) 0.035(4) 0.021(5) 0.006(4) -0.042(6)
C8 0.043(4) 0.082(6) 0.083(6) 0.052(5) 0.038(4) 0.023(4)
C9 0.064(4) 0.037(4) 0.060(4) 0.003(3) 0.044(4) 0.007(3)
C10 0.039(3) 0.033(3) 0.042(3) -0.001(3) 0.022(3) -0.002(3)
C11 0.053(4) 0.047(4) 0.071(5) -0.007(4) 0.046(4) -0.009(3)
C12 0.067(5) 0.091(6) 0.045(4) -0.013(4) 0.032(4) -0.033(5)
C13 0.133(6) 0.053(4) 0.091(5) 0.022(4) -0.009(4) -0.035(4)
C14 0.133(6) 0.053(4) 0.091(5) 0.022(4) -0.009(4) -0.035(4)
C15 0.037(3) 0.058(5) 0.089(5) -0.022(4) 0.040(4) -0.005(3)
C16 0.040(3) 0.057(4) 0.039(3) -0.002(3) 0.026(3) 0.000(3)
C17 0.114(7) 0.077(6) 0.097(6) 0.032(5) 0.088(6) 0.034(5)
C18 0.130(5) 0.112(5) 0.098(5) 0.011(4) 0.071(4) 0.016(4)
C19 0.109(5) 0.087(5) 0.073(4) -0.027(3) 0.035(3) 0.031(4)
C20 0.069(4) 0.072(4) 0.105(5) -0.006(4) 0.028(3) 0.001(3)
C21 0.058(4) 0.063(5) 0.062(5) 0.023(4) -0.001(4) -0.020(4)
C22 0.064(5) 0.061(5) 0.090(6) 0.023(4) 0.047(5) 0.009(4)
C23 0.156(10) 0.068(6) 0.058(5) 0.026(5) 0.045(7) 0.038(7)
C24 0.084(7) 0.095(9) 0.091(8) -0.018(7) -0.005(6) 0.034(7)
C25 0.057(6) 0.141(11) 0.127(9) -0.069(8) 0.056(6) -0.035(6)
C26 0.131(8) 0.124(8) 0.051(5) -0.025(5) 0.046(6) -0.072(7)
C27 0.081(5) 0.048(4) 0.048(4) 0.004(3) 0.034(4) 0.008(4)
C28 0.126(8) 0.041(5) 0.061(5) -0.003(4) 0.006(5) 0.016(5)
C29 0.046(5) 0.062(7) 0.178(12) -0.062(8) 0.005(6) 0.017(5)
C30 0.063(6) 0.095(9) 0.225(15) -0.082(9) 0.091(8) -0.030(6)
C31 0.062(5) 0.094(7) 0.074(5) -0.025(5) 0.053(4) -0.030(5)
C32 0.035(3) 0.058(4) 0.043(3) 0.006(3) 0.023(3) 0.004(3)
C33 0.054(4) 0.062(5) 0.051(4) 0.011(4) 0.027(3) 0.008(4)
C34 0.035(3) 0.067(5) 0.053(4) 0.005(4) 0.012(3) -0.002(3)
C35 0.040(4) 0.077(5) 0.053(4) 0.017(4) 0.026(3) 0.007(4)
C36 0.032(3) 0.084(6) 0.045(4) -0.002(4) 0.015(3) 0.002(4)
C37 0.039(4) 0.080(6) 0.080(5) -0.011(5) 0.034(4) -0.010(4)
C38 0.058(4) 0.065(5) 0.075(5) 0.018(4) 0.043(4) 0.001(4)
C39 0.100(7) 0.150(10) 0.026(4) 0.022(5) 0.025(5) 0.097(7)
C40 0.033(3) 0.114(7) 0.044(4) -0.025(5) 0.016(3) -0.001(4)
C41 0.049(4) 0.058(4) 0.038(3) 0.003(3) 0.024(3) -0.017(3)
C42 0.045(4) 0.043(4) 0.064(4) 0.019(3) 0.022(3) 0.000(3)
C43 0.074(5) 0.047(5) 0.108(6) 0.024(4) 0.064(5) 0.009(4)
C44 0.143(9) 0.091(7) 0.083(7) 0.050(6) 0.083(7) 0.067(7)
C45 0.074(6) 0.032(5) 0.149(9) 0.000(5) -0.027(6) -0.010(4)
C46 0.130(8) 0.037(5) 0.089(6) -0.012(4) -0.033(6) 0.007(5)
C47 0.058(4) 0.042(4) 0.046(4) -0.005(3) 0.036(3) -0.010(3)
C48 0.054(4) 0.041(4) 0.036(3) 0.005(3) 0.017(3) 0.006(3)
C49 0.043(4) 0.050(4) 0.065(4) -0.008(4) 0.033(3) 0.009(3)
C50 0.061(4) 0.054(5) 0.062(4) -0.013(4) 0.043(4) -0.015(4)
C51 0.063(4) 0.046(4) 0.046(4) 0.005(3) 0.026(3) -0.008(4)
C52 0.030(3) 0.047(4) 0.064(4) -0.002(3) 0.023(3) 0.002(3)
C56 0.219(14) 0.079(8) 0.224(15) 0.022(8) 0.195(13) 0.021(8)
C57 0.159(10) 0.114(8) 0.054(5) 0.003(5) 0.067(6) 0.042(8)
C58 0.049(4) 0.085(6) 0.083(5) -0.036(5) 0.026(4) -0.007(4)
C53 0.067(4) 0.054(4) 0.067(4) -0.007(4) 0.054(4) -0.012(4)
C54 0.062(4) 0.055(5) 0.055(4) 0.003(4) 0.020(4) -0.008(4)
C55 0.083(6) 0.077(7) 0.191(11) 0.029(7) 0.104(7) 0.000(5)
C59 0.058(4) 0.047(4) 0.038(3) 0.004(3) 0.017(3) 0.015(3)
C60 0.121(7) 0.058(5) 0.070(5) 0.020(4) 0.061(5) 0.039(5)
C61 0.077(7) 0.080(7) 0.171(11) 0.071(7) 0.087(8) 0.041(6)
C62 0.036(5) 0.113(9) 0.127(9) 0.075(8) 0.006(5) -0.001(6)
C63 0.068(5) 0.111(8) 0.039(4) -0.002(5) 0.003(4) -0.041(6)
C64 0.035(3) 0.070(5) 0.050(4) -0.009(3) 0.026(3) -0.005(3)
N1 0.104(6) 0.048(4) 0.231(10) 0.009(5) 0.134(7) 0.005(4)
N2 0.180(9) 0.053(5) 0.225(10) -0.040(6) 0.184(9) -0.037(5)
N3 0.071(4) 0.072(5) 0.158(7) -0.053(5) 0.088(5) -0.031(4)
N4 0.275(13) 0.048(5) 0.227(11) -0.024(6) 0.231(11) -0.028(7)

loop_
_atom_type_symbol
_atom_type_description
_atom_type_scat_dispersion_real
_atom_type_scat_dispersion_imag
_atom_type_scat_source
C C 0.0033 0.0016 'International Tables Vol C Tables 4.2.6.8 and 6.1.1.4'
H H 0.0000 0.0000 'International Tables Vol C Tables 4.2.6.8 and 6.1.1.4'
N N 0.0061 0.0033 'International Tables Vol C Tables 4.2.6.8 and 6.1.1.4'

loop_
_geom_angle_atom_site_label_1
_geom_angle_atom_site_label_2
_geom_angle_atom_site_label_3
_geom_angle
_geom_angle_site_symmetry_1
_geom_angle_site_symmetry_3
_geom_angle_publ_flag
C2 C1 H1 120.3 . . ?
C6 C1 H1 120.3 . . ?
C6 C1 C2 119.4(6) . . ?
C1 C2 H2 119.5 . . ?
C3 C2 C1 120.9(6) . . ?
C3 C2 H2 119.5 . . ?
C2 C3 H3 120.8 . . ?
C2 C3 C4 118.4(6) . . ?
C4 C3 H3 120.8 . . ?
C3 C4 N1 104.0(6) . . ?
C5 C4 C3 121.7(6) . . ?
C5 C4 N1 134.3(6) . . ?
C4 C5 H5 120.3 . . ?
C4 C5 C6 119.4(6) . . ?
C6 C5 H5 120.3 . . ?
C1 C6 C5 120.2(7) . . ?
C1 C6 H6 119.9 . . ?
C5 C6 H6 119.9 . . ?
C8 C7 N2 134.0(9) . . ?
C12 C7 C8 121.2(6) . . ?
C12 C7 N2 104.7(9) . . ?
C7 C8 H8 120.2 . . ?
C7 C8 C9 119.6(7) . . ?
C9 C8 H8 120.2 . . ?
C8 C9 H9 120.0 . . ?
C8 C9 C10 120.0(6) . . ?
C10 C9 H9 120.0 . . ?
C9 C10 C13 123.7(7) . . ?
C11 C10 C9 117.7(6) . . ?
C11 C10 C13 118.4(7) . . ?
C10 C11 H11 118.9 . . ?
C12 C11 C10 122.1(7) . . ?
C12 C11 H11 118.9 . . ?
C7 C12 H12 120.4 . . ?
C11 C12 C7 119.3(7) . . ?
C11 C12 H12 120.4 . . ?
C10 C13 C27 110.0(7) . . ?
C14 C13 C10 147.3(14) . . ?
C14 C13 C27 102.7(10) . . ?
C13 C14 C15 101.7(10) . . ?
C13 C14 C21 134.5(13) . . ?
C21 C14 C15 123.7(8) . . ?
C16 C15 C14 125.7(6) . . ?
C16 C15 C20 117.9(7) . . ?
C20 C15 C14 113.7(7) . . ?
C15 C16 H16 119.5 . . ?
C17 C16 C15 120.9(7) . . ?
C17 C16 H16 119.5 . . ?
C16 C17 H17 119.1 . . ?
C18 C17 C16 121.8(10) . . ?
C18 C17 H17 119.1 . . ?
C17 C18 H18 119.5 . . ?
C19 C18 C17 121.1(11) . . ?
C19 C18 H18 119.5 . . ?
C18 C19 H19 119.3 . . ?
C18 C19 C20 121.4(9) . . ?
C20 C19 H19 119.3 . . ?
C15 C20 C19 116.5(8) . . ?
C15 C20 H20 121.7 . . ?
C19 C20 H20 121.7 . . ?
C22 C21 C14 112.5(7) . . ?
C22 C21 C26 116.8(7) . . ?
C26 C21 C14 128.7(8) . . ?
C21 C22 H22 119.7 . . ?
C21 C22 C23 120.5(8) . . ?
C23 C22 H22 119.7 . . ?
C22 C23 H23 120.6 . . ?
C24 C23 C22 118.8(9) . . ?
C24 C23 H23 120.6 . . ?
C23 C24 H24 119.7 . . ?
C25 C24 C23 120.6(9) . . ?
C25 C24 H24 119.7 . . ?
C24 C25 H25 119.8 . . ?
C24 C25 C26 120.3(10) . . ?
C26 C25 H25 119.8 . . ?
C21 C26 H26 118.6 . . ?
C25 C26 C21 122.8(9) . . ?
C25 C26 H26 118.6 . . ?
C28 C27 C13 129.4(8) . . ?
C28 C27 C32 118.3(8) . . ?
C32 C27 C13 110.5(6) . . ?
C27 C28 H28 120.1 . . ?
C27 C28 C29 119.8(9) . . ?
C29 C28 H28 120.1 . . ?
C28 C29 H29 120.5 . . ?
C30 C29 C28 119.1(9) . . ?
C30 C29 H29 120.5 . . ?
C29 C30 H30 118.8 . . ?
C31 C30 C29 122.3(11) . . ?
C31 C30 H30 118.8 . . ?
C30 C31 H31 120.2 . . ?
C30 C31 C32 119.7(9) . . ?
C32 C31 H31 120.2 . . ?
C27 C32 H32 119.6 . . ?
C31 C32 C27 120.8(7) . . ?
C31 C32 H32 119.6 . . ?
C34 C33 H33 120.2 . . ?
C38 C33 H33 120.2 . . ?
C38 C33 C34 119.7(6) . . ?
C33 C34 H34 119.9 . . ?
C35 C34 C33 120.2(7) . . ?
C35 C34 H34 119.9 . . ?
C34 C35 H35 120.2 . . ?
C34 C35 C36 119.6(7) . . ?
C36 C35 H35 120.2 . . ?
C35 C36 N3 103.3(6) . . ?
C37 C36 C35 120.5(6) . . ?
C37 C36 N3 136.1(6) . . ?
C36 C37 H37 120.1 . . ?
C36 C37 C38 119.7(7) . . ?
C38 C37 H37 120.1 . . ?
C33 C38 C37 120.3(7) . . ?
C33 C38 H38 119.9 . . ?
C37 C38 H38 119.9 . . ?
C40 C39 C44 119.3(7) . . ?
C40 C39 N3 100.8(9) . . ?
C40 C39 N4 134.5(11) . . ?
C44 C39 N3 139.9(9) . . ?
C44 C39 N4 106.2(10) . . ?
N4 C39 N3 33.7(3) . . ?
C39 C40 H40 119.9 . . ?
C41 C40 C39 120.2(8) . . ?
C41 C40 H40 119.9 . . ?
C40 C41 H41 119.6 . . ?
C40 C41 C42 120.7(7) . . ?
C42 C41 H41 119.6 . . ?
C41 C42 C45 118.2(6) . . ?
C43 C42 C41 118.3(6) . . ?
C43 C42 C45 123.2(7) . . ?
C42 C43 H43 119.1 . . ?
C44 C43 C42 121.9(8) . . ?
C44 C43 H43 119.1 . . ?
C39 C44 H44 120.2 . . ?
C43 C44 C39 119.6(8) . . ?
C43 C44 H44 120.2 . . ?
C42 C45 C47 112.8(8) . . ?
C46 C45 C42 147.6(15) . . ?
C46 C45 C47 99.2(12) . . ?
C45 C46 C53 97.1(11) . . ?
C45 C46 C59 150.7(15) . . ?
C59 C46 C53 112.0(9) . . ?
C48 C47 C45 111.2(6) . . ?
C52 C47 C45 128.8(6) . . ?
C52 C47 C48 119.0(6) . . ?
C47 C48 H48 119.8 . . ?
C49 C48 C47 120.5(6) . . ?
C49 C48 H48 119.8 . . ?
C48 C49 H49 119.8 . . ?
C50 C49 C48 120.5(6) . . ?
C50 C49 H49 119.8 . . ?
C49 C50 H50 120.1 . . ?
C51 C50 C49 119.8(6) . . ?
C51 C50 H50 120.1 . . ?
C50 C51 H51 119.7 . . ?
C50 C51 C52 120.6(6) . . ?
C52 C51 H51 119.7 . . ?
C47 C52 C51 119.7(6) . . ?
C47 C52 H52 120.2 . . ?
C51 C52 H52 120.2 . . ?
C57 C56 H56 120.0 . . ?
C57 C56 C55 120.0 . . ?
C55 C56 H56 120.0 . . ?
C56 C57 H57 120.0 . . ?
C56 C57 C58 120.0 . . ?
C58 C57 H57 120.0 . . ?
C57 C58 H58 120.0 . . ?
C53 C58 C57 120.0 . . ?
C53 C58 H58 120.0 . . ?
C58 C53 C46 124.9(4) . . ?
C58 C53 C54 120.0 . . ?
C54 C53 C46 113.5(4) . . ?
C53 C54 H54 120.0 . . ?
C55 C54 C53 120.0 . . ?
C55 C54 H54 120.0 . . ?
C56 C55 H55 120.0 . . ?
C54 C55 C56 120.0 . . ?
C54 C55 H55 120.0 . . ?
C60 C59 C46 118.7(7) . . ?
C64 C59 C46 122.9(7) . . ?
C64 C59 C60 118.1(6) . . ?
C59 C60 H60 119.1 . . ?
C59 C60 C61 121.8(8) . . ?
C61 C60 H60 119.1 . . ?
C60 C61 H61 120.6 . . ?
C60 C61 C62 118.7(9) . . ?
C62 C61 H61 120.6 . . ?
C61 C62 H62 119.9 . . ?
C63 C62 C61 120.3(8) . . ?
C63 C62 H62 119.9 . . ?
C62 C63 H63 119.6 . . ?
C62 C63 C64 120.8(9) . . ?
C64 C63 H63 119.6 . . ?
C59 C64 C63 120.3(7) . . ?
C59 C64 H64 119.9 . . ?
C63 C64 H64 119.9 . . ?
N2 N1 C4 88.1(9) . . ?
N1 N2 C7 87.6(9) . . ?
C36 N3 C39 148.0(7) . . ?
N4 N3 C36 84.2(10) . . ?
N4 N3 C39 63.8(9) . . ?
N3 N4 C39 82.5(9) . . ?

loop_
_geom_bond_atom_site_label_1
_geom_bond_atom_site_label_2
_geom_bond_distance
_geom_bond_site_symmetry_2
_geom_bond_publ_flag
C1 H1 0.9500 . ?
C1 C2 1.393(9) . ?
C1 C6 1.374(9) . ?
C2 H2 0.9500 . ?
C2 C3 1.376(9) . ?
C3 H3 0.9500 . ?
C3 C4 1.377(9) . ?
C4 C5 1.374(10) . ?
C4 N1 1.741(11) . ?
C5 H5 0.9500 . ?
C5 C6 1.379(9) . ?
C6 H6 0.9500 . ?
C7 C8 1.373(12) . ?
C7 C12 1.359(12) . ?
C7 N2 1.710(11) . ?
C8 H8 0.9500 . ?
C8 C9 1.385(9) . ?
C9 H9 0.9500 . ?
C9 C10 1.392(8) . ?
C10 C11 1.390(8) . ?
C10 C13 1.453(10) . ?
C11 H11 0.9500 . ?
C11 C12 1.357(10) . ?
C12 H12 0.9500 . ?
C13 C14 1.124(10) . ?
C13 C27 1.931(15) . ?
C14 C15 1.582(12) . ?
C14 C21 1.515(10) . ?
C15 C16 1.373(9) . ?
C15 C20 1.403(11) . ?
C16 H16 0.9500 . ?
C16 C17 1.363(9) . ?
C17 H17 0.9500 . ?
C17 C18 1.312(13) . ?
C18 H18 0.9500 . ?
C18 C19 1.287(13) . ?
C19 H19 0.9500 . ?
C19 C20 1.459(13) . ?
C20 H20 0.9500 . ?
C21 C22 1.359(10) . ?
C21 C26 1.372(11) . ?
C22 H22 0.9500 . ?
C22 C23 1.393(12) . ?
C23 H23 0.9500 . ?
C23 C24 1.366(15) . ?
C24 H24 0.9500 . ?
C24 C25 1.316(15) . ?
C25 H25 0.9500 . ?
C25 C26 1.336(12) . ?
C26 H26 0.9500 . ?
C27 C28 1.362(11) . ?
C27 C32 1.385(9) . ?
C28 H28 0.9500 . ?
C28 C29 1.411(15) . ?
C29 H29 0.9500 . ?
C29 C30 1.337(17) . ?
C30 H30 0.9500 . ?
C30 C31 1.325(14) . ?
C31 H31 0.9500 . ?
C31 C32 1.371(9) . ?
C32 H32 0.9500 . ?
C33 H33 0.9500 . ?
C33 C34 1.383(9) . ?
C33 C38 1.375(10) . ?
C34 H34 0.9500 . ?
C34 C35 1.372(8) . ?
C35 H35 0.9500 . ?
C35 C36 1.379(10) . ?
C36 C37 1.370(10) . ?
C36 N3 1.778(11) . ?
C37 H37 0.9500 . ?
C37 C38 1.375(9) . ?
C38 H38 0.9500 . ?
C39 C40 1.377(14) . ?
C39 C44 1.394(14) . ?
C39 N3 1.905(12) . ?
C39 N4 1.724(13) . ?
C40 H40 0.9500 . ?
C40 C41 1.364(9) . ?
C41 H41 0.9500 . ?
C41 C42 1.382(8) . ?
C42 C43 1.377(9) . ?
C42 C45 1.490(11) . ?
C43 H43 0.9500 . ?
C43 C44 1.348(12) . ?
C44 H44 0.9500 . ?
C45 C46 1.087(10) . ?
C45 C47 1.774(15) . ?
C46 C53 1.820(14) . ?
C46 C59 1.423(10) . ?
C47 C48 1.381(9) . ?
C47 C52 1.379(9) . ?
C48 H48 0.9500 . ?
C48 C49 1.373(9) . ?
C49 H49 0.9500 . ?
C49 C50 1.364(9) . ?
C50 H50 0.9500 . ?
C50 C51 1.362(9) . ?
C51 H51 0.9500 . ?
C51 C52 1.390(9) . ?
C52 H52 0.9500 . ?
C56 H56 0.9500 . ?
C56 C57 1.3900 . ?
C56 C55 1.3900 . ?
C57 H57 0.9500 . ?
C57 C58 1.3900 . ?
C58 H58 0.9500 . ?
C58 C53 1.3900 . ?
C53 C54 1.3900 . ?
C54 H54 0.9500 . ?
C54 C55 1.3900 . ?
C55 H55 0.9500 . ?
C59 C60 1.373(10) . ?
C59 C64 1.367(9) . ?
C60 H60 0.9500 . ?
C60 C61 1.373(12) . ?
C61 H61 0.9500 . ?
C61 C62 1.374(15) . ?
C62 H62 0.9500 . ?
C62 C63 1.340(14) . ?
C63 H63 0.9500 . ?
C63 C64 1.383(10) . ?
C64 H64 0.9500 . ?
N1 N2 1.056(8) . ?
N3 N4 1.066(9) . ?

loop_
_geom_torsion_atom_site_label_1
_geom_torsion_atom_site_label_2
_geom_torsion_atom_site_label_3
_geom_torsion_atom_site_label_4
_geom_torsion
_geom_torsion_site_symmetry_1
_geom_torsion_site_symmetry_2
_geom_torsion_site_symmetry_3
_geom_torsion_site_symmetry_4
_geom_torsion_publ_flag
C1 C2 C3 C4 -0.4(10) . . . . ?
C2 C1 C6 C5 -0.4(9) . . . . ?
C2 C3 C4 C5 0.0(10) . . . . ?
C2 C3 C4 N1 178.4(5) . . . . ?
C3 C4 C5 C6 0.2(10) . . . . ?
C3 C4 N1 N2 179.1(7) . . . . ?
C4 C5 C6 C1 0.0(10) . . . . ?
C4 N1 N2 C7 -179.6(4) . . . . ?
C5 C4 N1 N2 -2.8(10) . . . . ?
C6 C1 C2 C3 0.6(10) . . . . ?
C7 C8 C9 C10 -0.7(10) . . . . ?
C8 C7 C12 C11 1.4(11) . . . . ?
C8 C7 N2 N1 4.4(10) . . . . ?
C8 C9 C10 C11 1.6(9) . . . . ?
C8 C9 C10 C13 -173.4(7) . . . . ?
C9 C10 C11 C12 -1.0(9) . . . . ?
C9 C10 C13 C14 -49.2(19) . . . . ?
C9 C10 C13 C27 128.5(7) . . . . ?
C10 C11 C12 C7 -0.5(10) . . . . ?
C10 C13 C14 C15 -2.2(19) . . . . ?
C10 C13 C14 C21 175.8(10) . . . . ?
C11 C10 C13 C14 135.9(15) . . . . ?
C11 C10 C13 C27 -46.4(8) . . . . ?
C12 C7 C8 C9 -0.8(11) . . . . ?
C12 C7 N2 N1 -179.0(7) . . . . ?
C13 C10 C11 C12 174.2(7) . . . . ?
C13 C14 C15 C16 -71.3(10) . . . . ?
C13 C14 C15 C20 127.8(9) . . . . ?
C13 C14 C21 C22 132.4(12) . . . . ?
C13 C14 C21 C26 -64.0(17) . . . . ?
C13 C27 C28 C29 -162.1(8) . . . . ?
C13 C27 C32 C31 166.4(6) . . . . ?
C14 C15 C16 C17 -161.3(7) . . . . ?
C14 C15 C20 C19 162.7(7) . . . . ?
C14 C21 C22 C23 167.7(8) . . . . ?
C14 C21 C26 C25 -162.3(11) . . . . ?
C15 C14 C21 C22 -49.8(11) . . . . ?
C15 C14 C21 C26 113.7(11) . . . . ?
C15 C16 C17 C18 -2.2(12) . . . . ?
C16 C15 C20 C19 0.1(11) . . . . ?
C16 C17 C18 C19 6.6(15) . . . . ?
C17 C18 C19 C20 -7.5(16) . . . . ?
C18 C19 C20 C15 4.1(13) . . . . ?
C20 C15 C16 C17 -1.0(10) . . . . ?
C21 C14 C15 C16 110.4(9) . . . . ?
C21 C14 C15 C20 -50.6(11) . . . . ?
C21 C22 C23 C24 -3.4(14) . . . . ?
C22 C21 C26 C25 0.6(15) . . . . ?
C22 C23 C24 C25 2.1(16) . . . . ?
C23 C24 C25 C26 0.5(18) . . . . ?
C24 C25 C26 C21 -1.9(17) . . . . ?
C26 C21 C22 C23 2.0(13) . . . . ?
C27 C13 C14 C15 180.0(5) . . . . ?
C27 C13 C14 C21 -2.0(14) . . . . ?
C27 C28 C29 C30 -1.3(14) . . . . ?
C28 C27 C32 C31 0.4(10) . . . . ?
C28 C29 C30 C31 0.3(16) . . . . ?
C29 C30 C31 C32 1.0(14) . . . . ?
C30 C31 C32 C27 -1.4(11) . . . . ?
C32 C27 C28 C29 1.0(12) . . . . ?
C33 C34 C35 C36 0.2(10) . . . . ?
C34 C33 C38 C37 -0.5(11) . . . . ?
C34 C35 C36 C37 -1.7(11) . . . . ?
C34 C35 C36 N3 179.5(6) . . . . ?
C35 C36 C37 C38 2.1(11) . . . . ?
C35 C36 N3 C39 -171.4(8) . . . . ?
C35 C36 N3 N4 -173.2(7) . . . . ?
C36 C37 C38 C33 -1.0(11) . . . . ?
C36 N3 N4 C39 178.9(4) . . . . ?
C37 C36 N3 C39 10.1(14) . . . . ?
C37 C36 N3 N4 8.3(10) . . . . ?
C38 C33 C34 C35 0.9(11) . . . . ?
C39 C40 C41 C42 2.2(10) . . . . ?
C40 C39 C44 C43 -0.5(13) . . . . ?
C40 C39 N4 N3 -2.4(10) . . . . ?
C40 C41 C42 C43 -2.2(10) . . . . ?
C40 C41 C42 C45 -175.7(8) . . . . ?
C41 C42 C43 C44 0.8(11) . . . . ?
C41 C42 C45 C46 -119.0(16) . . . . ?
C41 C42 C45 C47 51.5(9) . . . . ?
C42 C43 C44 C39 0.5(12) . . . . ?
C42 C45 C46 C53 -7.0(18) . . . . ?
C42 C45 C46 C59 179.5(11) . . . . ?
C42 C45 C47 C48 45.3(8) . . . . ?
C42 C45 C47 C52 -123.0(7) . . . . ?
C43 C42 C45 C46 67.9(19) . . . . ?
C43 C42 C45 C47 -121.6(8) . . . . ?
C44 C39 C40 C41 -0.9(11) . . . . ?
C44 C39 N4 N3 179.9(8) . . . . ?
C45 C42 C43 C44 173.9(9) . . . . ?
C45 C46 C53 C58 64.9(8) . . . . ?
C45 C46 C53 C54 -129.5(7) . . . . ?
C45 C46 C59 C60 -129.8(18) . . . . ?
C45 C46 C59 C64 56(2) . . . . ?
C45 C47 C48 C49 -169.5(6) . . . . ?
C45 C47 C52 C51 167.3(6) . . . . ?
C46 C45 C47 C48 -139.8(7) . . . . ?
C46 C45 C47 C52 51.8(10) . . . . ?
C46 C53 C54 C55 -166.3(5) . . . . ?
C46 C59 C60 C61 -175.3(9) . . . . ?
C46 C59 C64 C63 173.5(9) . . . . ?
C47 C45 C46 C53 -178.0(4) . . . . ?
C47 C45 C46 C59 8(2) . . . . ?
C47 C48 C49 C50 -0.3(9) . . . . ?
C48 C47 C52 C51 -0.3(9) . . . . ?
C48 C49 C50 C51 0.6(10) . . . . ?
C49 C50 C51 C52 -0.8(10) . . . . ?
C50 C51 C52 C47 0.6(9) . . . . ?
C52 C47 C48 C49 0.1(9) . . . . ?
C56 C57 C58 C53 0.0 . . . . ?
C57 C56 C55 C54 0.0 . . . . ?
C57 C58 C53 C46 164.7(6) . . . . ?
C57 C58 C53 C54 0.0 . . . . ?
C58 C53 C54 C55 0.0 . . . . ?
C53 C46 C59 C60 57.0(9) . . . . ?
C53 C46 C59 C64 -116.9(7) . . . . ?
C53 C54 C55 C56 0.0 . . . . ?
C55 C56 C57 C58 0.0 . . . . ?
C59 C46 C53 C58 -118.5(6) . . . . ?
C59 C46 C53 C54 47.1(7) . . . . ?
C59 C60 C61 C62 1.1(13) . . . . ?
C60 C59 C64 C63 -0.4(11) . . . . ?
C60 C61 C62 C63 0.4(15) . . . . ?
C61 C62 C63 C64 -2.0(14) . . . . ?
C62 C63 C64 C59 2.0(12) . . . . ?
C64 C59 C60 C61 -1.1(12) . . . . ?
N1 C4 C5 C6 -177.7(6) . . . . ?
N2 C7 C8 C9 175.3(6) . . . . ?
N2 C7 C12 C11 -175.7(6) . . . . ?
N3 C36 C37 C38 -179.6(7) . . . . ?
N3 C39 C40 C41 -179.8(6) . . . . ?
N3 C39 C44 C43 177.8(7) . . . . ?
N4 C39 C40 C41 -178.4(7) . . . . ?
N4 C39 C44 C43 177.7(7) . . . . ?

loop_
_smtbx_masks_void_nr
_smtbx_masks_void_average_x
_smtbx_masks_void_average_y
_smtbx_masks_void_average_z
_smtbx_masks_void_volume
_smtbx_masks_void_count_electrons
_smtbx_masks_void_content
1 -0.019 0.217 0.114 8.7 0.3 ?
2 0.019 0.217 0.386 8.7 0.3 ?
3 -0.019 0.783 0.614 8.7 0.3 ?
4 0.019 0.783 0.886 8.7 0.3 ?
5 0.099 0.119 0.315 14.7 0.4 ?
6 0.099 0.881 0.815 14.7 0.4 ?
7 0.401 0.381 0.685 14.7 0.4 ?
8 0.401 0.619 0.185 14.7 0.4 ?
9 0.481 0.283 0.614 8.7 0.3 ?
10 0.481 0.717 0.114 8.7 0.3 ?
11 0.519 0.283 0.886 8.7 0.3 ?
12 0.519 0.717 0.386 8.7 0.3 ?
13 0.599 0.381 0.815 14.7 0.4 ?
14 0.599 0.619 0.315 14.7 0.4 ?
15 0.901 0.119 0.185 14.7 0.4 ?
16 0.901 -0.119 0.685 14.7 0.4 ?
